data_3000438
loop_
_publ_author_name
'Gogoi, Diptajyoti'
'Sasaki, Toshiyuki'
'Nakane, Takanori'
'Kawamoto, Akihiro'
'Hojo, Hironobu'
'Kurisu, Genji'
'Thakuria, Ranjit'

_publ_section_title
;
 Structure Elucidation of Olanzapine Molecular Salts by Combining
 Mechanochemistry and Micro-Electron Diffraction
;
_journal_name_full 'Crystal Growth & Design'
_journal_page_first 5821
_journal_page_last 5826
_journal_paper_doi 10.1021/acs.cgd.3c00432
_journal_volume 23
_journal_year 2023
_chemical_formula_moiety 'C17 H22 N4 S, C2 O4'
_chemical_formula_sum 'C19 H22 N4 O4 S'
_chemical_formula_weight 402.48
_space_group_crystal_system monoclinic
_space_group_IT_number 4
_space_group_name_Hall 'P 2yb'
_space_group_name_H-M_alt 'P 1 21 1'
_atom_sites_solution_hydrogens mixed
_audit_creation_date 2023-03-06
_audit_creation_method
;
Olex2 1.5
(compiled 2023.02.24 svn.rf166f9f3 for OlexSys, GUI svn.r6725)
;
_cell_angle_alpha 90
_cell_angle_beta 87.44
_cell_angle_gamma 90
_cell_formula_units_Z 2
_cell_length_a 10.914
_cell_length_b 8.223
_cell_length_c 10.386
_cell_measurement_reflns_used 33728
_cell_measurement_temperature 79
_cell_measurement_theta_max 1.0242078908652896
_cell_measurement_theta_min 0.13112901717192033
_cell_volume 931.170
_computing_cell_refinement 'dials.two_theta_refine (Waterman et al., 2016)'
_computing_data_collection 'Verlox (Thermo Fisher Scientific) and SerialEM (Mastronarde, 2005)'
_computing_data_reduction 'dials.scale (Beilsten-Edmands et al., 2020)'
_computing_molecular_graphics 'Olex2 1.5 (Dolomanov et al., 2009)'
_computing_publication_material 'Olex2 1.5 (Dolomanov et al., 2009)'
_computing_structure_refinement 'SHELXL 2018/3 (Sheldrick, 2015)'
_diffrn_ambient_temperature 79
_diffrn_measured_fraction_theta_full 0.995
_diffrn_measured_fraction_theta_max 0.997
_diffrn_measurement_device_type
;
Talos Arctica G2
;
_diffrn_radiation_type electrons
_diffrn_radiation_wavelength 0.02508
_diffrn_reflns_av_R_equivalents 0.5510
_diffrn_reflns_av_unetI/netI 0.1482
_diffrn_reflns_Laue_measured_fraction_full 0.995
_diffrn_reflns_Laue_measured_fraction_max 0.997
_diffrn_reflns_limit_h_max 15
_diffrn_reflns_limit_h_min -15
_diffrn_reflns_limit_k_max 11
_diffrn_reflns_limit_k_min -11
_diffrn_reflns_limit_l_max 14
_diffrn_reflns_limit_l_min -14
_diffrn_reflns_number 198554
_diffrn_reflns_point_group_measured_fraction_full 0.996
_diffrn_reflns_point_group_measured_fraction_max 0.998
_diffrn_reflns_theta_full 0.862
_diffrn_reflns_theta_max 1.026
_diffrn_reflns_theta_min 0.128
_diffrn_source electrons
_exptl_absorpt_coefficient_mu 0.000
_exptl_crystal_colour colourless
_exptl_crystal_colour_primary colourless
_exptl_crystal_density_diffrn 1.435
_exptl_crystal_description plate
_exptl_crystal_F_000 158
_refine_diff_density_max 0.172
_refine_diff_density_min -0.159
_refine_diff_density_rms 0.044
_refine_ls_abs_structure_details
;
 All f" are zero, so absolute structure could not be determined
;
_refine_ls_extinction_coef 67583(12)
_refine_ls_extinction_expression Fc^*^=kFc[1+0.001xFc^2^\l^3^/sin(2\q)]^-1/4^
_refine_ls_extinction_method 'SHELXL-2018/3 (Sheldrick 2018)'
_refine_ls_goodness_of_fit_ref 1.126
_refine_ls_hydrogen_treatment mixed
_refine_ls_matrix_type full
_refine_ls_number_parameters 260
_refine_ls_number_reflns 5651
_refine_ls_number_restraints 386
_refine_ls_restrained_S_all 1.096
_refine_ls_R_factor_all 0.1371
_refine_ls_R_factor_gt 0.1097
_refine_ls_shift/su_max 0.010
_refine_ls_shift/su_mean 0.000
_refine_ls_structure_factor_coef Fsqd
_refine_ls_weighting_details 'w=1/[\s^2^(Fo^2^)+(0.1433P)^2^+0.0700P] where P=(Fo^2^+2Fc^2^)/3'
_refine_ls_weighting_scheme calc
_refine_ls_wR_factor_gt 0.2921
_refine_ls_wR_factor_ref 0.3026
_reflns_Friedel_coverage 0.882
_reflns_Friedel_fraction_full 0.998
_reflns_Friedel_fraction_max 0.999
_reflns_number_gt 3546
_reflns_number_total 5651
_reflns_threshold_expression 'I > 2\s(I)'
_cod_data_source_file OLN-OXA.cif
_cod_data_source_block oln-oxa
_cod_depositor_comments 'Releasing structure 3000438 into public domain as published material.'
_cod_original_cell_volume 931.2
_cod_database_code 3000438
_shelx_shelxl_version_number 2018/3
_shelx_space_group_comment
;
The symmetry employed for this shelxl refinement is uniquely defined
by the following loop, which should always be used as a source of
symmetry information in preference to the above space-group names.
They are only intended as comments.
;
_olex2_refinement_description
;
1. Fixed Uiso
 At 1.2 times of:
  All C(H) groups, All C(H,H) groups, All N(H) groups
 At 1.5 times of:
  All C(H,H,H) groups
2. Restrained distances
 N4-H4
 0.86 with sigma of 0.02
3. Uiso/Uaniso restraints and constraints
All non-hydrogen atoms restrained to be isotropic: with sigma of 0.01 and sigma
for terminal atoms of 0.01
Uanis(C18) \\sim Ueq: with sigma of 0.005 and sigma for terminal atoms of 0.005
4. Rigid body (RIGU) restrains
 All non-hydrogen atoms
 with sigma for 1-2 distances of 0.004 and sigma for 1-3 distances of 0.004
5.a Ternary CH refined with riding coordinates:
 N1(H1)
5.b Secondary CH2 refined with riding coordinates:
 C3(H3A,H3B), C4(H4A,H4B), C2(H2A,H2B), C5(H5A,H5B)
5.c Aromatic/amide H refined with riding coordinates:
 N3(H3), C8(H8), C14(H14), C15(H15), C17(H17), C16(H16)
5.d Idealised Me refined as rotating group:
 C1(H1A,H1B,H1C), C10(H10A,H10B,H10C)
;
_olex2_submission_special_instructions 'No special instructions were received'

loop_
_space_group_symop_operation_xyz
'x, y, z'
'-x, y+1/2, -z'

loop_
_atom_site_label
_atom_site_type_symbol
_atom_site_fract_x
_atom_site_fract_y
_atom_site_fract_z
_atom_site_U_iso_or_equiv
_atom_site_adp_type
_atom_site_occupancy
_atom_site_site_symmetry_order
_atom_site_calc_flag
_atom_site_refinement_flags_posn
_atom_site_refinement_flags_adp
_atom_site_refinement_flags_occupancy
_atom_site_disorder_assembly
_atom_site_disorder_group
S1 S 0.2158(4) 0.5151(5) 0.4850(5) 0.0318(10) Uani 1 1 d . U . . .
N3 N -0.2003(5) 0.4987(8) 0.6419(8) 0.0224(13) Uani 1 1 d . U . . .
H3 H -0.273119 0.535254 0.658333 0.027 Uiso 1 1 calc R U . . .
N4 N 0.0618(6) 0.5607(9) 0.6950(8) 0.0259(14) Uani 1 1 d D U . . .
C12 C -0.0144(7) 0.4657(9) 0.7792(9) 0.0241(16) Uani 1 1 d . U . . .
O1 O -0.4336(6) 0.5901(9) 0.7391(9) 0.0349(17) Uani 1 1 d . U . . .
C6 C -0.1532(7) 0.5131(9) 0.5184(9) 0.0241(15) Uani 1 1 d . U . . .
C8 C 0.0245(7) 0.4355(11) 0.3573(9) 0.0268(18) Uani 1 1 d . U . . .
H8 H -0.025472 0.400488 0.292601 0.032 Uiso 1 1 calc R U . . .
N1 N -0.3858(6) 0.5682(10) 0.2033(8) 0.0292(16) Uani 1 1 d . U . . .
H1 H -0.414282 0.679894 0.218552 0.035 Uiso 1 1 calc R U . . .
C19 C -0.6380(6) 0.5070(10) 0.8158(9) 0.0288(18) Uani 1 1 d . U . . .
O4 O -0.6688(5) 0.4147(10) 0.9044(9) 0.0329(16) Uani 1 1 d . U . . .
O2 O -0.4890(6) 0.3338(8) 0.7049(9) 0.0319(16) Uani 1 1 d . U . . .
C3 C -0.3671(6) 0.5322(9) 0.4423(9) 0.0240(17) Uani 1 1 d . U . . .
H3A H -0.401028 0.638307 0.463856 0.029 Uiso 1 1 calc R U . . .
H3B H -0.387429 0.459240 0.513498 0.029 Uiso 1 1 calc R U . . .
O3 O -0.6993(6) 0.6275(9) 0.7696(9) 0.0356(18) Uani 1 1 d . U . . .
C13 C -0.1363(7) 0.4260(11) 0.7482(10) 0.0303(19) Uani 1 1 d . U . . .
N2 N -0.2335(6) 0.5450(8) 0.4249(8) 0.0232(14) Uani 1 1 d . U . . .
C14 C -0.2088(8) 0.3287(11) 0.8313(10) 0.0302(18) Uani 1 1 d . U . . .
H14 H -0.289227 0.306071 0.811198 0.036 Uiso 1 1 calc R U . . .
C4 C -0.1995(7) 0.6428(10) 0.3109(9) 0.0273(17) Uani 1 1 d . U . . .
H4A H -0.110799 0.647822 0.300391 0.033 Uiso 1 1 calc R U . . .
H4B H -0.229796 0.752786 0.323504 0.033 Uiso 1 1 calc R U . . .
C18 C -0.5087(6) 0.4728(9) 0.7499(9) 0.0223(16) Uani 1 1 d . U . . .
C15 C -0.1621(7) 0.2634(9) 0.9460(10) 0.0277(19) Uani 1 1 d . U . . .
H15 H -0.210122 0.197267 1.000556 0.033 Uiso 1 1 calc R U . . .
C2 C -0.4243(7) 0.4690(11) 0.3210(10) 0.0309(19) Uani 1 1 d . U . . .
H2A H -0.399979 0.356698 0.307097 0.037 Uiso 1 1 calc R U . . .
H2B H -0.512906 0.471970 0.332963 0.037 Uiso 1 1 calc R U . . .
C17 C 0.0316(7) 0.4027(10) 0.8929(9) 0.0255(17) Uani 1 1 d . U . . .
H17 H 0.111066 0.427300 0.915083 0.031 Uiso 1 1 calc R U . . .
C1 C -0.4450(8) 0.5077(12) 0.0854(10) 0.037(2) Uani 1 1 d . U . . .
H1A H -0.412734 0.402362 0.062839 0.055 Uiso 1 1 calc R U . . .
H1B H -0.428227 0.581894 0.015461 0.055 Uiso 1 1 calc R U . . .
H1C H -0.532006 0.499922 0.102199 0.055 Uiso 1 1 calc R U . . .
C16 C -0.0430(8) 0.3018(11) 0.9734(11) 0.032(2) Uani 1 1 d . U . . .
H16 H -0.010736 0.259673 1.047691 0.038 Uiso 1 1 calc R U . . .
C9 C 0.1486(7) 0.4410(11) 0.3431(10) 0.0303(19) Uani 1 1 d . U . . .
C11 C 0.0705(7) 0.5274(9) 0.5693(9) 0.0268(16) Uani 1 1 d . U . . .
C5 C -0.2511(7) 0.5727(11) 0.1902(9) 0.0282(18) Uani 1 1 d . U . . .
H5A H -0.225641 0.638875 0.116474 0.034 Uiso 1 1 calc R U . . .
H5B H -0.219628 0.463543 0.175989 0.034 Uiso 1 1 calc R U . . .
C7 C -0.0245(7) 0.4908(9) 0.4862(10) 0.0272(17) Uani 1 1 d . U . . .
C10 C 0.2313(7) 0.3971(12) 0.2261(10) 0.032(2) Uani 1 1 d . U . . .
H10A H 0.183522 0.345200 0.162429 0.047 Uiso 1 1 calc R U . . .
H10B H 0.294514 0.324217 0.251724 0.047 Uiso 1 1 calc R U . . .
H10C H 0.268050 0.494080 0.190321 0.047 Uiso 1 1 calc R U . . .
H4 H 0.129(5) 0.599(10) 0.730(9) 0.09(2) Uiso 1 1 d D . . . .

loop_
_atom_site_aniso_label
_atom_site_aniso_U_11
_atom_site_aniso_U_22
_atom_site_aniso_U_33
_atom_site_aniso_U_23
_atom_site_aniso_U_13
_atom_site_aniso_U_12
S1 0.0293(17) 0.0344(19) 0.032(3) 0.0028(19) -0.0046(17) -0.0013(15)
N3 0.018(2) 0.024(3) 0.025(4) 0.000(3) 0.001(2) 0.001(2)
N4 0.023(3) 0.029(3) 0.026(4) 0.002(3) -0.009(3) -0.004(2)
C12 0.022(3) 0.025(3) 0.026(4) -0.003(3) -0.005(3) -0.001(3)
O1 0.028(3) 0.039(3) 0.037(5) -0.006(3) 0.006(3) -0.011(2)
C6 0.026(3) 0.022(3) 0.025(4) 0.004(3) 0.003(3) -0.001(3)
C8 0.019(3) 0.039(4) 0.023(4) 0.004(4) -0.006(3) -0.001(3)
N1 0.028(3) 0.036(3) 0.023(4) -0.007(3) 0.000(3) 0.006(3)
C19 0.020(3) 0.030(4) 0.036(5) 0.002(3) 0.008(3) 0.005(3)
O4 0.017(2) 0.043(3) 0.038(5) 0.004(3) 0.006(3) -0.003(2)
O2 0.030(3) 0.029(3) 0.037(5) -0.007(3) -0.001(3) 0.000(2)
C3 0.018(3) 0.022(3) 0.032(5) 0.000(3) 0.004(3) 0.001(3)
O3 0.022(3) 0.038(3) 0.046(5) 0.003(3) 0.000(3) 0.006(2)
C13 0.026(3) 0.033(4) 0.032(5) 0.005(4) -0.005(3) 0.003(3)
N2 0.025(3) 0.018(3) 0.027(4) 0.004(3) 0.002(3) -0.002(2)
C14 0.024(3) 0.036(4) 0.030(5) -0.001(3) 0.004(3) -0.002(3)
C4 0.032(4) 0.029(4) 0.021(5) -0.001(3) -0.004(3) -0.003(3)
C18 0.018(3) 0.025(3) 0.023(4) -0.003(3) -0.001(3) -0.009(2)
C15 0.025(3) 0.026(4) 0.032(5) 0.003(3) 0.003(3) -0.010(3)
C2 0.026(3) 0.034(4) 0.033(5) -0.004(4) -0.004(3) -0.007(3)
C17 0.017(3) 0.030(4) 0.029(5) -0.003(3) -0.001(3) 0.002(3)
C1 0.028(3) 0.045(5) 0.037(5) 0.001(4) -0.009(4) -0.004(4)
C16 0.029(3) 0.034(4) 0.034(5) 0.000(4) -0.011(4) -0.002(3)
C9 0.021(3) 0.036(4) 0.034(5) 0.005(4) -0.002(3) 0.004(3)
C11 0.031(3) 0.022(3) 0.028(4) 0.002(3) -0.004(3) 0.004(3)
C5 0.027(3) 0.037(4) 0.020(5) -0.004(3) 0.006(3) 0.003(3)
C7 0.029(3) 0.021(4) 0.032(5) -0.005(3) -0.002(3) 0.004(3)
C10 0.018(3) 0.040(4) 0.036(5) 0.010(4) 0.004(3) 0.009(3)

loop_
_atom_type_symbol
_atom_type_description
_atom_type_scat_dispersion_real
_atom_type_scat_dispersion_imag
_atom_type_scat_source
C C 0.0000 0.0000 'International Tables Vol C Tables 4.2.6.8 and 6.1.1.4'
H H 0.0000 0.0000 'International Tables Vol C Tables 4.2.6.8 and 6.1.1.4'
N N 0.0000 0.0000 'International Tables Vol C Tables 4.2.6.8 and 6.1.1.4'
O O 0.0000 0.0000 'International Tables Vol C Tables 4.2.6.8 and 6.1.1.4'
S S 0.0000 0.0000 'International Tables Vol C Tables 4.2.6.8 and 6.1.1.4'

loop_
_geom_angle_atom_site_label_1
_geom_angle_atom_site_label_2
_geom_angle_atom_site_label_3
_geom_angle
_geom_angle_site_symmetry_1
_geom_angle_site_symmetry_3
C11 S1 C9 92.1(4) . .
C6 N3 H3 117.5 . .
C6 N3 C13 125.0(7) . .
C13 N3 H3 117.5 . .
C12 N4 H4 115(6) . .
C11 N4 C12 120.5(7) . .
C11 N4 H4 116(6) . .
N4 C12 C13 121.1(8) . .
C17 C12 N4 120.2(7) . .
C17 C12 C13 118.7(8) . .
N3 C6 C7 121.9(7) . .
N2 C6 N3 117.4(7) . .
N2 C6 C7 120.7(8) . .
C9 C8 H8 123.1 . .
C9 C8 C7 113.8(8) . .
C7 C8 H8 123.1 . .
C2 N1 H1 107.4 . .
C1 N1 H1 107.4 . .
C1 N1 C2 111.6(7) . .
C5 N1 H1 107.4 . .
C5 N1 C2 109.1(7) . .
C5 N1 C1 113.5(7) . .
O4 C19 O3 128.3(8) . .
O4 C19 C18 115.3(7) . .
O3 C19 C18 116.4(8) . .
H3A C3 H3B 108.0 . .
N2 C3 H3A 109.4 . .
N2 C3 H3B 109.4 . .
N2 C3 C2 111.4(7) . .
C2 C3 H3A 109.4 . .
C2 C3 H3B 109.4 . .
C12 C13 N3 124.2(8) . .
C14 C13 N3 115.2(7) . .
C14 C13 C12 120.1(9) . .
C6 N2 C3 124.5(7) . .
C6 N2 C4 122.3(6) . .
C4 N2 C3 110.8(6) . .
C13 C14 H14 119.3 . .
C13 C14 C15 121.3(8) . .
C15 C14 H14 119.3 . .
N2 C4 H4A 109.3 . .
N2 C4 H4B 109.3 . .
N2 C4 C5 111.7(7) . .
H4A C4 H4B 107.9 . .
C5 C4 H4A 109.3 . .
C5 C4 H4B 109.3 . .
O1 C18 C19 118.0(7) . .
O2 C18 O1 124.2(8) . .
O2 C18 C19 117.6(6) . .
C14 C15 H15 121.2 . .
C16 C15 C14 117.5(8) . .
C16 C15 H15 121.2 . .
N1 C2 C3 112.1(6) . .
N1 C2 H2A 109.2 . .
N1 C2 H2B 109.2 . .
C3 C2 H2A 109.2 . .
C3 C2 H2B 109.2 . .
H2A C2 H2B 107.9 . .
C12 C17 H17 120.1 . .
C12 C17 C16 119.9(7) . .
C16 C17 H17 120.1 . .
N1 C1 H1A 109.5 . .
N1 C1 H1B 109.5 . .
N1 C1 H1C 109.5 . .
H1A C1 H1B 109.5 . .
H1A C1 H1C 109.5 . .
H1B C1 H1C 109.5 . .
C15 C16 C17 122.5(9) . .
C15 C16 H16 118.8 . .
C17 C16 H16 118.8 . .
C8 C9 S1 111.5(8) . .
C8 C9 C10 129.2(9) . .
C10 C9 S1 119.3(6) . .
N4 C11 S1 121.1(6) . .
N4 C11 C7 128.3(8) . .
C7 C11 S1 110.5(7) . .
N1 C5 C4 110.0(7) . .
N1 C5 H5A 109.7 . .
N1 C5 H5B 109.7 . .
C4 C5 H5A 109.7 . .
C4 C5 H5B 109.7 . .
H5A C5 H5B 108.2 . .
C6 C7 C8 123.7(7) . .
C11 C7 C6 124.5(9) . .
C11 C7 C8 111.8(7) . .
C9 C10 H10A 109.5 . .
C9 C10 H10B 109.5 . .
C9 C10 H10C 109.5 . .
H10A C10 H10B 109.5 . .
H10A C10 H10C 109.5 . .
H10B C10 H10C 109.5 . .

loop_
_geom_bond_atom_site_label_1
_geom_bond_atom_site_label_2
_geom_bond_distance
_geom_bond_site_symmetry_2
S1 C9 1.782(11) .
S1 C11 1.779(9) .
N3 H3 0.8600 .
N3 C6 1.365(12) .
N3 C13 1.460(12) .
N4 C12 1.414(11) .
N4 C11 1.334(13) .
N4 H4 0.89(3) .
C12 C13 1.421(11) .
C12 C17 1.402(13) .
O1 C18 1.267(10) .
C6 N2 1.362(12) .
C6 C7 1.441(11) .
C8 H8 0.9300 .
C8 C9 1.357(11) .
C8 C7 1.489(13) .
N1 H1 0.9800 .
N1 C2 1.514(13) .
N1 C1 1.494(13) .
N1 C5 1.471(10) .
C19 O4 1.228(12) .
C19 O3 1.299(11) .
C19 C18 1.565(11) .
O2 C18 1.250(10) .
C3 H3A 0.9700 .
C3 H3B 0.9700 .
C3 N2 1.465(9) .
C3 C2 1.522(13) .
C13 C14 1.397(13) .
N2 C4 1.465(12) .
C14 H14 0.9300 .
C14 C15 1.421(14) .
C4 H4A 0.9700 .
C4 H4B 0.9700 .
C4 C5 1.511(12) .
C15 H15 0.9300 .
C15 C16 1.380(11) .
C2 H2A 0.9700 .
C2 H2B 0.9700 .
C17 H17 0.9300 .
C17 C16 1.410(13) .
C1 H1A 0.9600 .
C1 H1B 0.9600 .
C1 H1C 0.9600 .
C16 H16 0.9300 .
C9 C10 1.525(14) .
C11 C7 1.411(12) .
C5 H5A 0.9700 .
C5 H5B 0.9700 .
C10 H10A 0.9600 .
C10 H10B 0.9600 .
C10 H10C 0.9600 .

loop_
_geom_torsion_atom_site_label_1
_geom_torsion_atom_site_label_2
_geom_torsion_atom_site_label_3
_geom_torsion_atom_site_label_4
_geom_torsion
_geom_torsion_site_symmetry_1
_geom_torsion_site_symmetry_2
_geom_torsion_site_symmetry_3
_geom_torsion_site_symmetry_4
S1 C11 C7 C6 -170.3(7) . . . .
S1 C11 C7 C8 6.2(9) . . . .
N3 C6 N2 C3 -13.0(11) . . . .
N3 C6 N2 C4 147.4(7) . . . .
N3 C6 C7 C8 152.9(8) . . . .
N3 C6 C7 C11 -31.0(12) . . . .
N3 C13 C14 C15 -173.6(8) . . . .
N4 C12 C13 N3 -10.6(14) . . . .
N4 C12 C13 C14 178.4(8) . . . .
N4 C12 C17 C16 -177.0(8) . . . .
N4 C11 C7 C6 12.5(14) . . . .
N4 C11 C7 C8 -171.0(8) . . . .
C12 N4 C11 S1 -132.3(7) . . . .
C12 N4 C11 C7 44.6(12) . . . .
C12 C13 C14 C15 -1.8(14) . . . .
C12 C17 C16 C15 -1.0(14) . . . .
C6 N3 C13 C12 48.9(13) . . . .
C6 N3 C13 C14 -139.7(8) . . . .
C6 N2 C4 C5 139.3(8) . . . .
O4 C19 C18 O1 -127.9(10) . . . .
O4 C19 C18 O2 56.1(12) . . . .
C3 N2 C4 C5 -57.9(9) . . . .
O3 C19 C18 O1 52.7(12) . . . .
O3 C19 C18 O2 -123.3(9) . . . .
C13 N3 C6 N2 163.8(7) . . . .
C13 N3 C6 C7 -14.3(12) . . . .
C13 C12 C17 C16 0.1(12) . . . .
C13 C14 C15 C16 1.0(13) . . . .
N2 C6 C7 C8 -25.1(11) . . . .
N2 C6 C7 C11 151.0(8) . . . .
N2 C3 C2 N1 -53.4(9) . . . .
N2 C4 C5 N1 60.4(9) . . . .
C14 C15 C16 C17 0.4(14) . . . .
C2 N1 C5 C4 -57.6(9) . . . .
C2 C3 N2 C6 -143.7(8) . . . .
C2 C3 N2 C4 54.0(8) . . . .
C17 C12 C13 N3 172.2(8) . . . .
C17 C12 C13 C14 1.3(13) . . . .
C1 N1 C2 C3 -178.6(7) . . . .
C1 N1 C5 C4 177.3(8) . . . .
C9 S1 C11 N4 171.9(7) . . . .
C9 S1 C11 C7 -5.5(7) . . . .
C9 C8 C7 C6 172.7(8) . . . .
C9 C8 C7 C11 -3.8(10) . . . .
C11 S1 C9 C8 3.3(7) . . . .
C11 S1 C9 C10 -177.9(7) . . . .
C11 N4 C12 C13 -46.9(11) . . . .
C11 N4 C12 C17 130.2(8) . . . .
C5 N1 C2 C3 55.1(9) . . . .
C7 C6 N2 C3 165.1(7) . . . .
C7 C6 N2 C4 -34.5(11) . . . .
C7 C8 C9 S1 -0.4(10) . . . .
C7 C8 C9 C10 -179.0(8) . . . .
